data_7117025
loop_
_publ_author_name
'Fan Yang'
'Qi-Kui Liu'
'Dan Wu'
'An-Yan Li'
'Yu-Bin Dong'

_publ_section_title
;
 p-Benzoquinone adsorption-separation, sensing and its photoinduced
 transformation within a robust Cd(II)-MOF in a SC-SC fashion
;
_journal_name_full Chem.Commun.
_journal_page_first 7443
_journal_paper_doi 10.1039/C5cc00127G
_journal_volume 51
_journal_year 2015
_chemical_formula_sum 'C56 H46 Cd Cl2 N12 O11'
_chemical_formula_weight 1246.35
_chemical_name_systematic
; 
 ? 
;
_space_group_IT_number 96
_symmetry_cell_setting tetragonal
_symmetry_space_group_name_Hall 'P 4nw 2abw'
_symmetry_space_group_name_H-M 'P 43 21 2'
_atom_sites_solution_hydrogens geom
_atom_sites_solution_primary direct
_atom_sites_solution_secondary difmap
_audit_creation_method SHELXL-97
_audit_update_record
;
2014-12-30 deposited with the CCDC.
2015-02-17 downloaded from the CCDC.
;
_cell_angle_alpha 90.00
_cell_angle_beta 90.00
_cell_angle_gamma 90.00
_cell_formula_units_Z 4
_cell_length_a 15.89830(10)
_cell_length_b 15.89830(10)
_cell_length_c 21.6675(7)
_cell_measurement_reflns_used 7090
_cell_measurement_temperature 100.01(10)
_cell_measurement_theta_max 27.6730
_cell_measurement_theta_min 3.7400
_cell_volume 5476.59(18)
_computing_cell_refinement 'Bruker FRAMBO'
_computing_data_collection 'Bruker FRAMBO'
_computing_data_reduction 'Bruker SAINT'
_computing_molecular_graphics 'Bruker SHELXTL'
_computing_publication_material 'Bruker SHELXTL'
_computing_structure_refinement 'SHELXL-97 (Sheldrick, 1997)'
_computing_structure_solution 'SHELXS-97 (Sheldrick, 1990)'
_diffrn_ambient_temperature 100.01(10)
_diffrn_measured_fraction_theta_full 0.996
_diffrn_measured_fraction_theta_max 0.996
_diffrn_measurement_device_type 'multiwire proportional'
_diffrn_measurement_method 'phi and omega scans'
_diffrn_radiation_monochromator graphite
_diffrn_radiation_source 'fine-focus sealed tube'
_diffrn_radiation_type MoK\a
_diffrn_radiation_wavelength 0.71073
_diffrn_reflns_av_R_equivalents 0.0412
_diffrn_reflns_av_sigmaI/netI 0.0469
_diffrn_reflns_limit_h_max 7
_diffrn_reflns_limit_h_min -19
_diffrn_reflns_limit_k_max 15
_diffrn_reflns_limit_k_min -17
_diffrn_reflns_limit_l_max 26
_diffrn_reflns_limit_l_min -18
_diffrn_reflns_number 16691
_diffrn_reflns_theta_full 25.60
_diffrn_reflns_theta_max 25.60
_diffrn_reflns_theta_min 3.02
_exptl_absorpt_coefficient_mu 0.570
_exptl_absorpt_correction_T_max 0.9194
_exptl_absorpt_correction_T_min 0.8754
_exptl_absorpt_correction_type multi-scan
_exptl_absorpt_process_details sadabs
_exptl_crystal_colour 'clear light yellow'
_exptl_crystal_density_diffrn 1.512
_exptl_crystal_density_method 'not measured'
_exptl_crystal_description block
_exptl_crystal_F_000 2544
_exptl_crystal_size_max 0.24
_exptl_crystal_size_mid 0.20
_exptl_crystal_size_min 0.15
_refine_diff_density_max 0.547
_refine_diff_density_min -0.500
_refine_diff_density_rms 0.078
_refine_ls_abs_structure_details 'Flack H D (1983), Acta Cryst. A39, 876-881'
_refine_ls_abs_structure_Flack -0.07(3)
_refine_ls_extinction_method none
_refine_ls_goodness_of_fit_ref 1.071
_refine_ls_hydrogen_treatment mixed
_refine_ls_matrix_type full
_refine_ls_number_parameters 465
_refine_ls_number_reflns 5128
_refine_ls_number_restraints 70
_refine_ls_restrained_S_all 1.080
_refine_ls_R_factor_all 0.0495
_refine_ls_R_factor_gt 0.0417
_refine_ls_shift/su_max 0.002
_refine_ls_shift/su_mean 0.000
_refine_ls_structure_factor_coef Fsqd
_refine_ls_weighting_details 'calc w=1/[\s^2^(Fo^2^)+(0.0511P)^2^+5.9790P] where P=(Fo^2^+2Fc^2^)/3'
_refine_ls_weighting_scheme calc
_refine_ls_wR_factor_gt 0.0998
_refine_ls_wR_factor_ref 0.1061
_reflns_number_gt 4594
_reflns_number_total 5128
_reflns_threshold_expression >2sigma(I)
_cod_data_source_file c5cc00127g2.cif
_cod_data_source_block exp_639
_cod_original_sg_symbol_H-M P4(3)2(1)2
_cod_database_code 7117025

loop_
_symmetry_equiv_pos_as_xyz
'x, y, z'
'-x, -y, z+1/2'
'-y+1/2, x+1/2, z+3/4'
'y+1/2, -x+1/2, z+1/4'
'-x+1/2, y+1/2, -z+3/4'
'x+1/2, -y+1/2, -z+1/4'
'y, x, -z'
'-y, -x, -z+1/2'

loop_
_atom_site_label
_atom_site_type_symbol
_atom_site_fract_x
_atom_site_fract_y
_atom_site_fract_z
_atom_site_U_iso_or_equiv
_atom_site_adp_type
_atom_site_occupancy
_atom_site_symmetry_multiplicity
_atom_site_calc_flag
_atom_site_refinement_flags
_atom_site_disorder_assembly
_atom_site_disorder_group
C1 C 0.7425(3) 0.5383(3) 0.2870(2) 0.0248(10) Uani 1 1 d . . .
H1 H 0.7372 0.5082 0.3235 0.050(17) Uiso 1 1 calc R . .
C2 C 0.8082(3) 0.5958(3) 0.2821(2) 0.0251(10) Uani 1 1 d . . .
H2 H 0.8451 0.6033 0.3150 0.035(14) Uiso 1 1 calc R . .
C3 C 0.8186(3) 0.6418(3) 0.2282(2) 0.0216(10) Uani 1 1 d . . .
C4 C 0.7619(3) 0.6240(3) 0.1802(2) 0.0294(11) Uani 1 1 d . . .
H4 H 0.7673 0.6510 0.1423 0.046(16) Uiso 1 1 calc R . .
C5 C 0.6983(3) 0.5662(3) 0.1895(2) 0.0263(10) Uani 1 1 d . . .
H5 H 0.6612 0.5560 0.1572 0.021(11) Uiso 1 1 calc R . .
C6 C 0.8836(3) 0.7085(3) 0.2222(2) 0.0236(10) Uani 1 1 d . . .
C7 C 0.9540(3) 0.7100(3) 0.2601(3) 0.0400(14) Uani 1 1 d . . .
H7 H 0.9613 0.6680 0.2896 0.031(14) Uiso 1 1 calc R . .
C8 C 1.0139(3) 0.7737(4) 0.2546(3) 0.0483(15) Uani 1 1 d . . .
H8 H 1.0613 0.7736 0.2799 0.036(14) Uiso 1 1 calc R . .
C9 C 1.0030(3) 0.8367(3) 0.2119(2) 0.0328(12) Uani 1 1 d . . .
H9 H 1.0433 0.8787 0.2081 0.024(12) Uiso 1 1 calc R . .
C10 C 0.9327(3) 0.8381(2) 0.17473(19) 0.0211(9) Uani 1 1 d . . .
C11 C 0.8739(3) 0.7730(3) 0.1791(2) 0.0197(9) Uani 1 1 d . . .
H11 H 0.8276 0.7727 0.1529 0.014(11) Uiso 1 1 calc R . .
C12 C 0.9235(2) 0.9073(2) 0.13003(18) 0.0167(8) Uani 1 1 d . . .
C13 C 0.8719(2) 1.0026(2) 0.06773(18) 0.0157(8) Uani 1 1 d . . .
C14 C 0.8096(2) 1.0577(3) 0.03761(19) 0.0178(8) Uani 1 1 d . . .
C15 C 0.7788(3) 1.0422(3) -0.0220(2) 0.0313(12) Uani 1 1 d . . .
H15 H 0.7973 0.9958 -0.0443 0.06(2) Uiso 1 1 calc R . .
C16 C 0.7207(3) 1.0968(4) -0.0470(2) 0.0389(13) Uani 1 1 d . . .
H16 H 0.7015 1.0879 -0.0870 0.038(15) Uiso 1 1 calc R . .
C17 C 0.6904(3) 1.1648(3) -0.0136(2) 0.0300(12) Uani 1 1 d . . .
H17 H 0.6503 1.2000 -0.0311 0.020(12) Uiso 1 1 calc R . .
C18 C 0.7192(3) 1.1807(3) 0.04579(19) 0.0191(9) Uani 1 1 d . . .
C19 C 0.7798(3) 1.1259(3) 0.0704(2) 0.0190(9) Uani 1 1 d . . .
H19 H 0.8004 1.1358 0.1099 0.016(11) Uiso 1 1 calc R . .
C20 C 0.6885(3) 1.2531(3) 0.0828(2) 0.0207(9) Uani 1 1 d . . .
C21 C 0.6150(3) 1.2979(3) 0.0683(2) 0.0211(9) Uani 1 1 d . . .
H21 H 0.5858 1.2863 0.0321 0.029(13) Uiso 1 1 calc R . .
C22 C 0.5864(3) 1.3595(3) 0.1085(2) 0.0221(10) Uani 1 1 d . . .
H22 H 0.5376 1.3883 0.0980 0.020(12) Uiso 1 1 calc R . .
C23 C 0.6983(3) 1.3415(3) 0.1731(2) 0.0260(10) Uani 1 1 d . . .
H23 H 0.7282 1.3575 0.2080 0.025(13) Uiso 1 1 calc R . .
C24 C 0.7313(3) 1.2797(3) 0.1359(2) 0.0250(9) Uani 1 1 d . . .
H24 H 0.7826 1.2552 0.1460 0.032(14) Uiso 1 1 calc R . .
C25 C 0.0749(7) 0.5059(7) 1.0613(6) 0.103(4) Uani 0.50 1 d PDU A 1
C26 C 0.1296(8) 0.4452(9) 1.0307(10) 0.236(19) Uani 0.50 1 d PDU A 1
H26 H 0.1760 0.4237 1.0515 0.283 Uiso 0.50 1 calc PR A 1
C27 C 0.1138(9) 0.4201(11) 0.9730(10) 0.177(11) Uani 0.50 1 d PDU A 1
H27 H 0.1497 0.3816 0.9544 0.212 Uiso 0.50 1 calc PR A 1
C28 C 0.0401(9) 0.4521(9) 0.9380(6) 0.123(5) Uani 0.50 1 d PDU A 1
C29 C -0.0148(7) 0.5136(8) 0.9692(7) 0.100(4) Uani 0.50 1 d PDU A 1
H29 H -0.0612 0.5355 0.9485 0.120 Uiso 0.50 1 calc PR A 1
C30 C 0.0018(6) 0.5380(7) 1.0269(7) 0.081(3) Uani 0.50 1 d PDU A 1
H30 H -0.0340 0.5764 1.0459 0.097 Uiso 0.50 1 calc PR A 1
Cd1 Cd 1.058775(16) 1.058775(16) 0.0000 0.01606(12) Uani 1 2 d S . .
Cl2 Cl 0.37992(9) 0.37992(9) 1.0000 0.0573(6) Uani 1 2 d SD . .
Cl1 Cl 0.74345(15) 0.78312(15) 0.00236(17) 0.0396(6) Uani 0.50 1 d P . .
N1 N 0.6868(2) 0.5241(2) 0.24230(18) 0.0200(8) Uani 1 1 d . . .
N2 N 0.9876(2) 0.9467(2) 0.10489(17) 0.0210(8) Uani 1 1 d . . .
N3 N 0.9548(2) 1.0076(2) 0.06595(17) 0.0210(8) Uani 1 1 d . . .
N4 N 0.85036(19) 0.9401(2) 0.10774(16) 0.0197(7) Uani 1 1 d . . .
N5 N 0.7685(2) 0.9170(3) 0.1257(2) 0.0401(12) Uani 1 1 d . . .
H5A H 0.7434 0.8884 0.0951 0.048 Uiso 1 1 d R . .
H5B H 0.7590 0.9662 0.1412 0.048 Uiso 1 1 d R . .
N6 N 0.6242(2) 1.3801(2) 0.16108(16) 0.0203(7) Uani 1 1 d . . .
O1 O 0.7261(3) 0.7349(3) 0.05309(17) 0.0639(12) Uani 1 1 d . . .
O2 O 0.8208(3) 0.8208(3) 0.0000 0.091(3) Uani 1 2 d S . .
O3 O 0.6910(8) 0.8537(6) -0.0028(7) 0.102(4) Uani 0.50 1 d P . .
O4 O 0.3267(8) 0.4009(7) 0.9500(5) 0.066(4) Uani 0.50 1 d PD B 1
O5 O 0.4542(7) 0.4078(10) 0.9744(7) 0.123(6) Uani 0.50 1 d PDU B 1
O6 O 0.0982(6) 0.5223(7) 1.1133(6) 0.122(4) Uani 0.50 1 d PDU A 1
O7 O 0.0153(10) 0.4358(9) 0.8852(6) 0.148(5) Uani 0.50 1 d PDU A 1
O4W O 0.3039(7) 0.3609(14) 0.9750(11) 0.194(14) Uani 0.50 1 d PD B 2
O5W O 0.4444(7) 0.3571(8) 0.9603(5) 0.097(5) Uani 0.50 1 d PD B 2
O8 O 0.1789(17) 0.4519(11) 1.0415(9) 0.179(7) Uani 0.50 1 d PDU C 2
H8A H 0.2140 0.4371 1.0160 0.269 Uiso 0.50 1 d PR C 2
C32 C 0.0898(15) 0.4236(14) 0.9583(13) 0.152(8) Uani 0.50 1 d PDU C 2
H32A H 0.0705 0.4669 0.9307 0.227 Uiso 0.50 1 calc PR C 2
H32B H 0.0533 0.3757 0.9553 0.227 Uiso 0.50 1 calc PR C 2
H32C H 0.1460 0.4074 0.9472 0.227 Uiso 0.50 1 calc PR C 2
C31 C 0.089(2) 0.456(4) 1.0237(17) 0.31(2) Uani 0.50 1 d PDU C 2
H31A H 0.0686 0.5139 1.0253 0.460 Uiso 0.50 1 calc PR C 2
H31B H 0.0547 0.4215 1.0502 0.460 Uiso 0.50 1 calc PR C 2

loop_
_atom_site_aniso_label
_atom_site_aniso_U_11
_atom_site_aniso_U_22
_atom_site_aniso_U_33
_atom_site_aniso_U_23
_atom_site_aniso_U_13
_atom_site_aniso_U_12
C1 0.029(2) 0.022(2) 0.023(2) 0.0078(19) 0.003(2) -0.0030(18)
C2 0.023(2) 0.024(2) 0.028(3) 0.003(2) -0.003(2) -0.0030(18)
C3 0.018(2) 0.024(2) 0.022(2) 0.0018(19) 0.0037(19) -0.0007(18)
C4 0.029(2) 0.031(3) 0.028(3) 0.012(2) -0.006(2) -0.013(2)
C5 0.021(2) 0.030(2) 0.028(2) 0.008(2) -0.0048(19) -0.0044(19)
C6 0.019(2) 0.024(2) 0.028(2) 0.004(2) -0.001(2) -0.0043(18)
C7 0.030(3) 0.045(3) 0.045(3) 0.023(3) -0.018(3) -0.015(2)
C8 0.031(3) 0.059(3) 0.054(4) 0.032(3) -0.021(3) -0.022(2)
C9 0.029(2) 0.036(3) 0.034(3) 0.013(2) -0.010(2) -0.015(2)
C10 0.022(2) 0.022(2) 0.020(2) 0.0029(17) 0.0003(19) -0.0010(17)
C11 0.018(2) 0.021(2) 0.021(2) 0.0008(19) -0.0013(18) 0.0012(16)
C12 0.017(2) 0.0159(18) 0.0175(19) -0.0060(17) 0.0028(16) 0.0000(15)
C13 0.014(2) 0.0146(19) 0.018(2) -0.0028(17) 0.0036(17) 0.0010(15)
C14 0.0152(19) 0.0178(19) 0.020(2) 0.004(2) 0.0021(17) 0.0030(17)
C15 0.028(2) 0.042(3) 0.024(2) -0.014(2) -0.003(2) 0.016(2)
C16 0.042(3) 0.054(3) 0.020(2) -0.010(2) -0.011(2) 0.017(3)
C17 0.024(2) 0.038(3) 0.028(3) 0.001(2) -0.002(2) 0.011(2)
C18 0.016(2) 0.022(2) 0.019(2) 0.0076(18) 0.0027(18) 0.0019(17)
C19 0.018(2) 0.024(2) 0.016(2) -0.0004(18) -0.0047(18) 0.0000(17)
C20 0.021(2) 0.019(2) 0.022(2) 0.0052(18) 0.0037(19) 0.0001(16)
C21 0.021(2) 0.021(2) 0.021(2) 0.0002(19) -0.0005(19) 0.0017(17)
C22 0.020(2) 0.019(2) 0.027(2) 0.0096(19) -0.0006(19) 0.0041(16)
C23 0.020(2) 0.031(2) 0.027(2) -0.003(2) -0.003(2) 0.0031(18)
C24 0.022(2) 0.025(2) 0.029(2) 0.000(2) -0.003(2) 0.0071(17)
C25 0.063(8) 0.068(9) 0.177(11) 0.057(9) -0.011(7) -0.023(5)
C26 0.055(12) 0.39(5) 0.26(2) -0.07(3) -0.060(17) 0.11(2)
C27 0.068(12) 0.16(2) 0.307(19) -0.09(2) -0.064(15) -0.013(9)
C28 0.117(6) 0.123(7) 0.128(6) 0.001(4) 0.011(4) 0.005(4)
C29 0.039(6) 0.118(12) 0.143(9) -0.018(8) 0.014(6) -0.045(5)
C30 0.032(5) 0.056(8) 0.154(9) -0.010(7) -0.013(6) -0.030(4)
Cd1 0.01255(13) 0.01255(13) 0.0231(2) 0.00194(14) -0.00194(14) -0.00150(15)
Cl2 0.0659(8) 0.0659(8) 0.0403(11) -0.0046(10) 0.0046(10) -0.0252(11)
Cl1 0.0472(13) 0.0400(12) 0.0316(12) 0.0008(17) -0.0044(18) -0.0126(11)
N1 0.0150(16) 0.0193(16) 0.026(2) 0.0013(16) 0.0020(16) 0.0012(13)
N2 0.0165(16) 0.0180(17) 0.029(2) 0.0038(17) -0.0025(15) 0.0000(15)
N3 0.0210(19) 0.0158(16) 0.0261(19) 0.0020(15) -0.0001(16) 0.0001(13)
N4 0.0130(15) 0.0234(17) 0.0225(18) 0.0037(17) 0.0053(14) 0.0000(15)
N5 0.0203(19) 0.048(3) 0.052(3) 0.028(2) 0.0097(19) -0.0025(18)
N6 0.0184(19) 0.0178(19) 0.0246(18) 0.0000(16) 0.0014(17) 0.0035(13)
O1 0.081(4) 0.078(3) 0.033(2) 0.015(2) -0.006(2) -0.018(2)
O2 0.092(3) 0.092(3) 0.088(5) -0.048(4) 0.048(4) -0.048(4)
O3 0.105(8) 0.039(5) 0.162(11) 0.026(7) 0.001(10) 0.009(5)
O4 0.088(9) 0.042(5) 0.069(7) -0.013(5) -0.020(7) -0.037(5)
O5 0.108(7) 0.142(7) 0.119(7) 0.013(5) 0.016(5) 0.004(5)
O6 0.049(6) 0.106(9) 0.211(12) 0.031(9) -0.047(7) -0.014(6)
O7 0.158(6) 0.153(6) 0.133(5) -0.021(4) 0.014(4) -0.017(5)
O4W 0.048(8) 0.24(2) 0.29(4) -0.19(2) -0.041(13) 0.002(12)
O5W 0.122(10) 0.123(10) 0.047(6) -0.036(6) 0.059(7) -0.056(9)
O8 0.267(18) 0.104(12) 0.167(14) 0.031(11) 0.112(13) 0.066(14)
C32 0.108(13) 0.098(16) 0.249(18) 0.114(15) 0.103(11) 0.042(12)
C31 0.31(2) 0.31(2) 0.31(2) -0.003(5) 0.002(5) -0.004(5)

loop_
_atom_type_symbol
_atom_type_description
_atom_type_scat_dispersion_real
_atom_type_scat_dispersion_imag
_atom_type_scat_source
C C 0.0033 0.0016 'International Tables Vol C Tables 4.2.6.8 and 6.1.1.4'
H H 0.0000 0.0000 'International Tables Vol C Tables 4.2.6.8 and 6.1.1.4'
N N 0.0061 0.0033 'International Tables Vol C Tables 4.2.6.8 and 6.1.1.4'
O O 0.0106 0.0060 'International Tables Vol C Tables 4.2.6.8 and 6.1.1.4'
Cl Cl 0.1484 0.1585 'International Tables Vol C Tables 4.2.6.8 and 6.1.1.4'
Cd Cd -0.8075 1.2024 'International Tables Vol C Tables 4.2.6.8 and 6.1.1.4'

loop_
_geom_angle_atom_site_label_1
_geom_angle_atom_site_label_2
_geom_angle_atom_site_label_3
_geom_angle
_geom_angle_site_symmetry_1
_geom_angle_site_symmetry_3
N1 C1 C2 123.8(4) . .
N1 C1 H1 118.1 . .
C2 C1 H1 118.1 . .
C3 C2 C1 119.9(4) . .
C3 C2 H2 120.1 . .
C1 C2 H2 120.1 . .
C2 C3 C4 116.2(4) . .
C2 C3 C6 122.2(4) . .
C4 C3 C6 121.6(4) . .
C5 C4 C3 119.6(4) . .
C5 C4 H4 120.2 . .
C3 C4 H4 120.2 . .
N1 C5 C4 124.0(4) . .
N1 C5 H5 118.0 . .
C4 C5 H5 118.0 . .
C7 C6 C11 118.2(4) . .
C7 C6 C3 121.3(4) . .
C11 C6 C3 120.4(4) . .
C6 C7 C8 120.7(5) . .
C6 C7 H7 119.6 . .
C8 C7 H7 119.6 . .
C9 C8 C7 120.0(5) . .
C9 C8 H8 120.0 . .
C7 C8 H8 120.0 . .
C8 C9 C10 120.5(4) . .
C8 C9 H9 119.8 . .
C10 C9 H9 119.8 . .
C9 C10 C11 119.4(4) . .
C9 C10 C12 118.4(4) . .
C11 C10 C12 122.1(4) . .
C6 C11 C10 121.0(4) . .
C6 C11 H11 119.5 . .
C10 C11 H11 119.5 . .
N2 C12 N4 109.4(3) . .
N2 C12 C10 123.5(4) . .
N4 C12 C10 127.0(3) . .
N3 C13 N4 108.3(3) . .
N3 C13 C14 128.5(4) . .
N4 C13 C14 123.0(3) . .
C19 C14 C15 119.4(4) . .
C19 C14 C13 118.0(4) . .
C15 C14 C13 122.5(4) . .
C16 C15 C14 119.0(4) . .
C16 C15 H15 120.5 . .
C14 C15 H15 120.5 . .
C15 C16 C17 121.2(5) . .
C15 C16 H16 119.4 . .
C17 C16 H16 119.4 . .
C16 C17 C18 120.8(4) . .
C16 C17 H17 119.6 . .
C18 C17 H17 119.6 . .
C17 C18 C19 117.6(4) . .
C17 C18 C20 122.2(4) . .
C19 C18 C20 120.1(4) . .
C14 C19 C18 121.9(4) . .
C14 C19 H19 119.0 . .
C18 C19 H19 119.0 . .
C24 C20 C21 115.8(4) . .
C24 C20 C18 121.1(4) . .
C21 C20 C18 123.1(4) . .
C22 C21 C20 119.3(4) . .
C22 C21 H21 120.3 . .
C20 C21 H21 120.3 . .
N6 C22 C21 124.4(4) . .
N6 C22 H22 117.8 . .
C21 C22 H22 117.8 . .
N6 C23 C24 123.0(4) . .
N6 C23 H23 118.5 . .
C24 C23 H23 118.5 . .
C23 C24 C20 120.7(4) . .
C23 C24 H24 119.6 . .
C20 C24 H24 119.6 . .
O6 C25 C26 112.4(14) . .
O6 C25 C30 129.5(14) . .
C26 C25 C30 118.1(11) . .
C27 C26 C25 120.7(12) . .
C27 C26 H26 119.7 . .
C25 C26 H26 119.7 . .
C27 C26 H8A 86.7 . .
C25 C26 H8A 138.0 . .
H26 C26 H8A 46.3 . .
C26 C27 C28 121.7(12) . .
C26 C27 H27 119.2 . .
C28 C27 H27 119.2 . .
O7 C28 C29 111.9(15) . .
O7 C28 C27 130.7(17) . .
C29 C28 C27 117.4(11) . .
C30 C29 C28 120.3(11) . .
C30 C29 H29 119.8 . .
C28 C29 H29 119.8 . .
C29 C30 C25 121.9(11) . .
C29 C30 H30 119.1 . .
C25 C30 H30 119.1 . .
N3 Cd1 N3 83.15(17) 7 .
N3 Cd1 N6 158.74(12) 7 6_575
N3 Cd1 N6 87.50(12) . 6_575
N3 Cd1 N6 87.50(12) 7 3_754
N3 Cd1 N6 158.74(12) . 3_754
N6 Cd1 N6 107.15(16) 6_575 3_754
N3 Cd1 N1 111.26(12) 7 3_654
N3 Cd1 N1 87.14(12) . 3_654
N6 Cd1 N1 87.19(13) 6_575 3_654
N6 Cd1 N1 78.50(12) 3_754 3_654
N3 Cd1 N1 87.14(12) 7 6_565
N3 Cd1 N1 111.26(12) . 6_565
N6 Cd1 N1 78.50(13) 6_575 6_565
N6 Cd1 N1 87.19(13) 3_754 6_565
N1 Cd1 N1 155.87(15) 3_654 6_565
O4W Cl2 O4W 76(2) . 7_557
O4W Cl2 O5 129.6(11) . 7_557
O4W Cl2 O5 132.4(13) 7_557 7_557
O4W Cl2 O5 132.4(13) . .
O4W Cl2 O5 129.6(11) 7_557 .
O5 Cl2 O5 67.1(14) 7_557 .
O4W Cl2 O5W 100.3(10) . 7_557
O4W Cl2 O5W 110.6(10) 7_557 7_557
O5 Cl2 O5W 37.0(7) 7_557 7_557
O5 Cl2 O5W 103.7(10) . 7_557
O4W Cl2 O5W 110.6(10) . .
O4W Cl2 O5W 100.3(10) 7_557 .
O5 Cl2 O5W 103.7(10) 7_557 .
O5 Cl2 O5W 37.0(7) . .
O5W Cl2 O5W 140.6(10) 7_557 .
O4W Cl2 O4 112.4(13) . 7_557
O4W Cl2 O4 38.3(11) 7_557 7_557
O5 Cl2 O4 97.3(9) 7_557 7_557
O5 Cl2 O4 107.4(8) . 7_557
O5W Cl2 O4 91.6(8) 7_557 7_557
O5W Cl2 O4 98.3(8) . 7_557
O4W Cl2 O4 38.3(11) . .
O4W Cl2 O4 112.4(13) 7_557 .
O5 Cl2 O4 107.4(8) 7_557 .
O5 Cl2 O4 97.3(9) . .
O5W Cl2 O4 98.3(8) 7_557 .
O5W Cl2 O4 91.6(8) . .
O4 Cl2 O4 150.4(8) 7_557 .
Cl1 Cl1 O1 80.8(4) 7 .
Cl1 Cl1 O2 70.85(14) 7 .
O1 Cl1 O2 117.2(3) . .
Cl1 Cl1 O3 166.1(8) 7 .
O1 Cl1 O3 113.1(7) . .
O2 Cl1 O3 100.4(5) . .
Cl1 Cl1 O1 63.3(4) 7 7
O1 Cl1 O1 106.5(3) . 7
O2 Cl1 O1 108.3(3) . 7
O3 Cl1 O1 111.3(7) . 7
C1 N1 C5 116.4(4) . .
C1 N1 Cd1 126.8(3) . 4_465
C5 N1 Cd1 116.4(3) . 4_465
C12 N2 N3 107.1(3) . .
C13 N3 N2 108.4(3) . .
C13 N3 Cd1 138.3(3) . .
N2 N3 Cd1 110.5(2) . .
C12 N4 C13 106.8(3) . .
C12 N4 N5 126.3(4) . .
C13 N4 N5 126.8(3) . .
N4 N5 H5A 109.9 . .
N4 N5 H5B 91.9 . .
H5A N5 H5B 131.9 . .
C22 N6 C23 116.5(4) . .
C22 N6 Cd1 126.4(3) . 4_475
C23 N6 Cd1 114.1(3) . 4_475
Cl1 O1 Cl1 35.9(2) . 7
Cl1 O2 Cl1 38.3(3) . 7
Cl2 O5 O5 56.4(7) . 7_557
Cl2 O4W O4W 51.9(11) . 7_557
C31 O8 H8A 119.9 . .
C31 C32 H32A 109.5 . .
C31 C32 H32B 109.5 . .
H32A C32 H32B 109.5 . .
C31 C32 H32C 109.5 . .
H32A C32 H32C 109.5 . .
H32B C32 H32C 109.5 . .
O8 C31 C32 103(3) . .
O8 C31 H31A 111.2 . .
C32 C31 H31A 111.2 . .
O8 C31 H31B 111.2 . .
C32 C31 H31B 111.2 . .
H31A C31 H31B 109.1 . .

loop_
_geom_bond_atom_site_label_1
_geom_bond_atom_site_label_2
_geom_bond_distance
_geom_bond_site_symmetry_2
C1 N1 1.331(6) .
C1 C2 1.392(6) .
C1 H1 0.9300 .
C2 C3 1.388(6) .
C2 H2 0.9300 .
C3 C4 1.405(7) .
C3 C6 1.488(6) .
C4 C5 1.382(6) .
C4 H4 0.9300 .
C5 N1 1.338(6) .
C5 H5 0.9300 .
C6 C7 1.389(7) .
C6 C11 1.395(6) .
C7 C8 1.396(6) .
C7 H7 0.9300 .
C8 C9 1.375(7) .
C8 H8 0.9300 .
C9 C10 1.378(6) .
C9 H9 0.9300 .
C10 C11 1.397(6) .
C10 C12 1.474(6) .
C11 H11 0.9300 .
C12 N2 1.314(5) .
C12 N4 1.363(5) .
C13 N3 1.320(5) .
C13 N4 1.363(5) .
C13 C14 1.474(5) .
C14 C19 1.380(6) .
C14 C15 1.403(6) .
C15 C16 1.378(7) .
C15 H15 0.9300 .
C16 C17 1.387(7) .
C16 H16 0.9300 .
C17 C18 1.388(6) .
C17 H17 0.9300 .
C18 C19 1.405(6) .
C18 C20 1.485(6) .
C19 H19 0.9300 .
C20 C24 1.401(6) .
C20 C21 1.403(6) .
C21 C22 1.388(6) .
C21 H21 0.9300 .
C22 N6 1.328(6) .
C22 H22 0.9300 .
C23 N6 1.353(5) .
C23 C24 1.376(6) .
C23 H23 0.9300 .
C24 H24 0.9300 .
C25 O6 1.215(9) .
C25 C26 1.460(10) .
C25 C30 1.471(9) .
C26 C27 1.334(10) .
C27 C28 1.485(10) .
C27 H27 0.9300 .
C28 O7 1.238(9) .
C28 C29 1.475(9) .
C29 C30 1.336(9) .
C29 H29 0.9300 .
C30 H30 0.9300 .
Cd1 N3 2.332(3) 7
Cd1 N3 2.332(3) .
Cd1 N6 2.395(3) 6_575
Cd1 N6 2.395(3) 3_754
Cd1 N1 2.430(3) 3_654
Cd1 N1 2.430(3) 6_565
Cl2 O4W 1.359(8) .
Cl2 O4W 1.359(8) 7_557
Cl2 O5 1.379(9) 7_557
Cl2 O5 1.379(9) .
Cl2 O5W 1.387(8) 7_557
Cl2 O5W 1.387(8) .
Cl2 O4 1.415(8) 7_557
Cl2 O4 1.415(8) .
Cl1 Cl1 0.898(5) 7
Cl1 O1 1.368(5) .
Cl1 O2 1.368(6) .
Cl1 O3 1.403(10) .
Cl1 O1 1.512(5) 7
N1 Cd1 2.430(3) 4_465
N2 N3 1.386(5) .
N4 N5 1.407(5) .
N5 H5A 0.8964 .
N5 H5B 0.8643 .
N6 Cd1 2.395(3) 4_475
O1 Cl1 1.512(5) 7
O2 Cl1 1.368(6) 7
O5 O5 1.52(3) 7_557
O4W O4W 1.68(4) 7_557
O8 C31 1.479(10) .
O8 H8A 0.8190 .
C32 C31 1.511(10) .
C32 H32A 0.9600 .
C32 H32B 0.9600 .
C32 H32C 0.9600 .
C31 H31A 0.9700 .
C31 H31B 0.9700 .

loop_
_geom_torsion_atom_site_label_1
_geom_torsion_atom_site_label_2
_geom_torsion_atom_site_label_3
_geom_torsion_atom_site_label_4
_geom_torsion
_geom_torsion_site_symmetry_1
_geom_torsion_site_symmetry_2
_geom_torsion_site_symmetry_3
_geom_torsion_site_symmetry_4
N1 C1 C2 C3 -0.3(7) . . . .
C1 C2 C3 C4 -2.4(7) . . . .
C1 C2 C3 C6 175.3(4) . . . .
C2 C3 C4 C5 2.9(7) . . . .
C6 C3 C4 C5 -174.9(4) . . . .
C3 C4 C5 N1 -0.8(8) . . . .
C2 C3 C6 C7 21.9(7) . . . .
C4 C3 C6 C7 -160.5(5) . . . .
C2 C3 C6 C11 -156.1(4) . . . .
C4 C3 C6 C11 21.5(7) . . . .
C11 C6 C7 C8 -0.9(8) . . . .
C3 C6 C7 C8 -179.0(5) . . . .
C6 C7 C8 C9 1.0(10) . . . .
C7 C8 C9 C10 0.7(9) . . . .
C8 C9 C10 C11 -2.5(8) . . . .
C8 C9 C10 C12 179.5(5) . . . .
C7 C6 C11 C10 -0.9(7) . . . .
C3 C6 C11 C10 177.2(4) . . . .
C9 C10 C11 C6 2.6(7) . . . .
C12 C10 C11 C6 -179.5(4) . . . .
C9 C10 C12 N2 28.9(6) . . . .
C11 C10 C12 N2 -149.1(4) . . . .
C9 C10 C12 N4 -151.9(4) . . . .
C11 C10 C12 N4 30.2(7) . . . .
N3 C13 C14 C19 -91.5(5) . . . .
N4 C13 C14 C19 82.5(5) . . . .
N3 C13 C14 C15 89.8(6) . . . .
N4 C13 C14 C15 -96.2(5) . . . .
C19 C14 C15 C16 1.5(7) . . . .
C13 C14 C15 C16 -179.8(5) . . . .
C14 C15 C16 C17 -2.2(8) . . . .
C15 C16 C17 C18 1.4(8) . . . .
C16 C17 C18 C19 0.0(7) . . . .
C16 C17 C18 C20 179.7(5) . . . .
C15 C14 C19 C18 -0.1(6) . . . .
C13 C14 C19 C18 -178.8(4) . . . .
C17 C18 C19 C14 -0.7(6) . . . .
C20 C18 C19 C14 179.6(4) . . . .
C17 C18 C20 C24 -165.1(4) . . . .
C19 C18 C20 C24 14.6(6) . . . .
C17 C18 C20 C21 16.4(6) . . . .
C19 C18 C20 C21 -164.0(4) . . . .
C24 C20 C21 C22 -4.7(6) . . . .
C18 C20 C21 C22 173.9(4) . . . .
C20 C21 C22 N6 0.1(7) . . . .
N6 C23 C24 C20 -0.3(7) . . . .
C21 C20 C24 C23 4.8(7) . . . .
C18 C20 C24 C23 -173.8(4) . . . .
O6 C25 C26 C27 -179.7(3) . . . .
C30 C25 C26 C27 0.4(4) . . . .
C25 C26 C27 C28 -0.5(7) . . . .
C26 C27 C28 O7 -179.4(6) . . . .
C26 C27 C28 C29 0.6(9) . . . .
O7 C28 C29 C30 179.3(6) . . . .
C27 C28 C29 C30 -0.7(9) . . . .
C28 C29 C30 C25 0.7(9) . . . .
O6 C25 C30 C29 179.7(4) . . . .
C26 C25 C30 C29 -0.5(6) . . . .
C2 C1 N1 C5 2.5(7) . . . .
C2 C1 N1 Cd1 -170.6(3) . . . 4_465
C4 C5 N1 C1 -1.9(7) . . . .
C4 C5 N1 Cd1 171.9(4) . . . 4_465
N4 C12 N2 N3 1.0(4) . . . .
C10 C12 N2 N3 -179.7(4) . . . .
N4 C13 N3 N2 0.6(4) . . . .
C14 C13 N3 N2 175.4(4) . . . .
N4 C13 N3 Cd1 158.7(3) . . . .
C14 C13 N3 Cd1 -26.6(7) . . . .
C12 N2 N3 C13 -1.0(4) . . . .
C12 N2 N3 Cd1 -165.6(3) . . . .
N3 Cd1 N3 C13 -64.6(4) 7 . . .
N6 Cd1 N3 C13 134.6(4) 6_575 . . .
N6 Cd1 N3 C13 0.0(6) 3_754 . . .
N1 Cd1 N3 C13 47.2(4) 3_654 . . .
N1 Cd1 N3 C13 -148.8(4) 6_565 . . .
N3 Cd1 N3 N2 93.2(3) 7 . . .
N6 Cd1 N3 N2 -67.7(3) 6_575 . . .
N6 Cd1 N3 N2 157.7(3) 3_754 . . .
N1 Cd1 N3 N2 -155.0(3) 3_654 . . .
N1 Cd1 N3 N2 8.9(3) 6_565 . . .
N2 C12 N4 C13 -0.6(4) . . . .
C10 C12 N4 C13 -179.9(4) . . . .
N2 C12 N4 N5 -177.0(4) . . . .
C10 C12 N4 N5 3.7(7) . . . .
N3 C13 N4 C12 -0.1(4) . . . .
C14 C13 N4 C12 -175.2(4) . . . .
N3 C13 N4 N5 176.3(4) . . . .
C14 C13 N4 N5 1.2(7) . . . .
C21 C22 N6 C23 4.5(7) . . . .
C21 C22 N6 Cd1 -154.3(3) . . . 4_475
C24 C23 N6 C22 -4.4(7) . . . .
C24 C23 N6 Cd1 157.0(4) . . . 4_475
O2 Cl1 O1 Cl1 -62.8(3) . . . 7
O3 Cl1 O1 Cl1 -178.9(7) . . . 7
O1 Cl1 O1 Cl1 58.5(3) 7 . . 7
O1 Cl1 O2 Cl1 68.4(5) . . . 7
O3 Cl1 O2 Cl1 -168.8(9) . . . 7
O1 Cl1 O2 Cl1 -52.0(4) 7 . . 7
O4W Cl2 O5 O5 123.5(15) . . . 7_557
O4W Cl2 O5 O5 -126.9(17) 7_557 . . 7_557
O5W Cl2 O5 O5 5.4(16) 7_557 . . 7_557
O5W Cl2 O5 O5 -171(3) . . . 7_557
O4 Cl2 O5 O5 -90.7(13) 7_557 . . 7_557
O4 Cl2 O5 O5 105.8(12) . . . 7_557
O5 Cl2 O4W O4W -134.2(12) 7_557 . . 7_557
O5 Cl2 O4W O4W 131.7(14) . . . 7_557
O5W Cl2 O4W O4W -108.9(11) 7_557 . . 7_557
O5W Cl2 O4W O4W 96.0(14) . . . 7_557
O4 Cl2 O4W O4W -12.8(18) 7_557 . . 7_557
O4 Cl2 O4W O4W 161(3) . . . 7_557
